data_7105263
loop_
_publ_author_name
'Xue, Zuqin'
'Lin, Miaoxin'
'Zhu, Jianhui'
'Zhang, Junfeng'
'Li, Yizhi'
'Guo, Zijian'

_publ_section_title
;
 Platinum(ii) compounds bearing bone-targeting group: synthesis,
 crystal structure and antitumor activity
;
_journal_issue 8
_journal_name_full 'Chemical Communications'
_journal_page_first 1212
_journal_paper_doi 10.1039/b922222g
_journal_volume 46
_journal_year 2010
_chemical_formula_moiety 'C8 H9 Cl D4 N2 O6 P2 Pt, D2 O'
_chemical_formula_sum 'C8 H9 Cl D6 N2 O7 P2 Pt'
_chemical_formula_weight 549.74
_chemical_name_common
;
Chloro-(2-(pyridin-2-ylmethylamino)ethane-1,1-
diyldiphosphonic acid) -platinum(ii)deuterium oxide solvate
;
_chemical_name_systematic
;
Chloro-(2-(pyridin-2-ylmethylamino)ethane-1,1-diyldiphosphonic acid)
-platinum(ii)deuterium oxide solvate
;
_space_group_IT_number 14
_symmetry_cell_setting monoclinic
_symmetry_space_group_name_Hall '-P 2ybc'
_symmetry_space_group_name_H-M 'P 1 21/c 1'
_atom_sites_solution_hydrogens geom
_atom_sites_solution_primary direct
_atom_sites_solution_secondary difmap
_audit_creation_method SHELXL-97
_cell_angle_alpha 90.00
_cell_angle_beta 94.5290(10)
_cell_angle_gamma 90.00
_cell_formula_units_Z 4
_cell_length_a 11.2339(10)
_cell_length_b 16.9052(15)
_cell_length_c 7.7957(7)
_cell_measurement_reflns_used 2584
_cell_measurement_temperature 291(2)
_cell_measurement_theta_max 25.39
_cell_measurement_theta_min 2.18
_cell_volume 1475.9(2)
_computing_cell_refinement SMART
_computing_data_collection 'SMART (Bruker, 2000)'
_computing_data_reduction 'SAINT (Bruker, 2000)'
_computing_molecular_graphics SHELXTL
_computing_publication_material SHELXTL
_computing_structure_refinement SHELXTL
_computing_structure_solution 'SHELXTL (Bruker, 2000)'
_diffrn_ambient_temperature 291(2)
_diffrn_measured_fraction_theta_full 1.000
_diffrn_measured_fraction_theta_max 1.000
_diffrn_measurement_device_type 'Bruker Smart Aepex CCD'
_diffrn_measurement_method 'phi and omega scans'
_diffrn_radiation_monochromator graphite
_diffrn_radiation_source 'sealed tube'
_diffrn_radiation_type MoK\a
_diffrn_radiation_wavelength 0.71073
_diffrn_reflns_av_R_equivalents 0.0366
_diffrn_reflns_av_sigmaI/netI 0.0500
_diffrn_reflns_limit_h_max 13
_diffrn_reflns_limit_h_min -13
_diffrn_reflns_limit_k_max 8
_diffrn_reflns_limit_k_min -20
_diffrn_reflns_limit_l_max 9
_diffrn_reflns_limit_l_min -9
_diffrn_reflns_number 7877
_diffrn_reflns_theta_full 26.00
_diffrn_reflns_theta_max 26.00
_diffrn_reflns_theta_min 1.82
_exptl_absorpt_coefficient_mu 9.937
_exptl_absorpt_correction_T_max 0.14
_exptl_absorpt_correction_T_min 0.09
_exptl_absorpt_correction_type multi-scan
_exptl_absorpt_process_details 'SADABS; Bruker, 2000'
_exptl_crystal_colour yellow
_exptl_crystal_density_diffrn 2.474
_exptl_crystal_density_method 'not measured'
_exptl_crystal_description block
_exptl_crystal_F_000 1032
_exptl_crystal_size_max 0.26
_exptl_crystal_size_mid 0.22
_exptl_crystal_size_min 0.20
_refine_diff_density_max 1.274
_refine_diff_density_min -1.291
_refine_diff_density_rms 0.157
_refine_ls_extinction_method none
_refine_ls_goodness_of_fit_ref 1.038
_refine_ls_hydrogen_treatment mixed
_refine_ls_matrix_type full
_refine_ls_number_parameters 208
_refine_ls_number_reflns 2904
_refine_ls_number_restraints 0
_refine_ls_restrained_S_all 1.038
_refine_ls_R_factor_all 0.0509
_refine_ls_R_factor_gt 0.0374
_refine_ls_shift/su_max 0.000
_refine_ls_shift/su_mean 0.000
_refine_ls_structure_factor_coef Fsqd
_refine_ls_weighting_details 'calc w=1/[\s^2^(Fo^2^)+(0.0356P)^2^] where P=(Fo^2^+2Fc^2^)/3'
_refine_ls_weighting_scheme calc
_refine_ls_wR_factor_gt 0.0712
_refine_ls_wR_factor_ref 0.0732
_reflns_number_gt 2275
_reflns_number_total 2904
_reflns_threshold_expression >2sigma(I)
_cod_data_source_file b922222g.txt
_cod_data_source_block 281111d
_cod_depositor_comments
;
The following automatic conversions were performed:
'_symmetry_cell_setting' value 'Monoclinic' changed to 'monoclinic'
according to '/home/saulius/struct/CIF-dictionaries/cif_core.dic'
dictionary named 'cif_core.dic' version 2.4.1 from 2010-06-29.

Automatic conversion script
Id: cif_fix_enum 1527 2010-12-29 10:47:43Z saulius 
;
_cod_original_sg_symbol_H-M P2(1)/c
_cod_database_code 7105263

loop_
_symmetry_equiv_pos_as_xyz
'x, y, z'
'-x, y+1/2, -z+1/2'
'-x, -y, -z'
'x, -y-1/2, z-1/2'

loop_
_atom_site_label
_atom_site_type_symbol
_atom_site_fract_x
_atom_site_fract_y
_atom_site_fract_z
_atom_site_U_iso_or_equiv
_atom_site_adp_type
_atom_site_occupancy
_atom_site_symmetry_multiplicity
_atom_site_calc_flag
_atom_site_refinement_flags
_atom_site_disorder_assembly
_atom_site_disorder_group
C1 C 0.2880(7) 0.1974(5) 0.2216(10) 0.0417(17) Uani 1 1 d . . .
H1 H 0.3115 0.1448 0.2302 0.050 Uiso 1 1 calc R . .
C2 C 0.1771(6) 0.2156(4) 0.1585(10) 0.0382(17) Uani 1 1 d . . .
H2 H 0.1241 0.1752 0.1248 0.046 Uiso 1 1 calc R . .
C3 C 0.1394(6) 0.2946(5) 0.1422(9) 0.0377(16) Uani 1 1 d . . .
H3 H 0.0617 0.3074 0.1016 0.045 Uiso 1 1 calc R . .
C4 C 0.2240(6) 0.3538(5) 0.1900(10) 0.0391(16) Uani 1 1 d . . .
H4 H 0.2033 0.4067 0.1744 0.047 Uiso 1 1 calc R . .
C5 C 0.3358(6) 0.3347(4) 0.2587(9) 0.0383(16) Uani 1 1 d . . .
C6 C 0.4273(6) 0.3907(5) 0.3385(10) 0.0407(17) Uani 1 1 d . . .
H6A H 0.4171 0.4431 0.2891 0.049 Uiso 1 1 calc R . .
H6B H 0.4222 0.3941 0.4619 0.049 Uiso 1 1 calc R . .
C7 C 0.6318(6) 0.4158(4) 0.3866(10) 0.0375(16) Uani 1 1 d . . .
H7A H 0.6184 0.4690 0.3426 0.045 Uiso 1 1 calc R . .
H7B H 0.6275 0.4164 0.5103 0.045 Uiso 1 1 calc R . .
C8 C 0.7473(6) 0.3855(4) 0.3417(9) 0.0349(16) Uani 1 1 d . . .
H8 H 0.7323 0.3656 0.2239 0.042 Uiso 1 1 calc R . .
Cl1 Cl 0.53667(14) 0.09973(8) 0.38628(18) 0.0279(3) Uani 1 1 d . . .
N1 N 0.3697(5) 0.2580(4) 0.2752(8) 0.0407(14) Uani 1 1 d . . .
N2 N 0.5383(5) 0.3571(3) 0.2993(8) 0.0326(12) Uani 1 1 d . . .
O1 O 0.7122(4) 0.2419(3) 0.4595(7) 0.0412(12) Uani 1 1 d . . .
O2 O 0.8581(4) 0.3328(3) 0.6362(6) 0.0413(12) Uani 1 1 d . . .
O3 O 0.9167(4) 0.2624(3) 0.3748(7) 0.0387(11) Uani 1 1 d . . .
O4 O 0.8367(4) 0.5206(3) 0.4813(7) 0.0402(12) Uani 1 1 d . . .
O5 O 0.9931(4) 0.4444(3) 0.3170(6) 0.0374(11) Uani 1 1 d . . .
O6 O 0.8123(5) 0.5126(3) 0.1706(7) 0.0448(13) Uani 1 1 d . . .
O7 O 0.8587(6) 0.4532(4) 0.8802(7) 0.0498(14) Uani 1 1 d . . .
D2 D 0.543(9) 0.361(6) 0.183(16) 0.080 Uiso 1 1 d . . .
D3 D 0.906(9) 0.206(7) 0.372(14) 0.080 Uiso 1 1 d . . .
D4 D 0.810(9) 0.500(6) 0.570(15) 0.080 Uiso 1 1 d . . .
D5 D 1.017(10) 0.399(6) 0.353(14) 0.080 Uiso 1 1 d . . .
D7A D 0.858(10) 0.416(6) 0.807(15) 0.080 Uiso 1 1 d . . .
D7B D 0.788(10) 0.460(7) 0.910(15) 0.080 Uiso 1 1 d . . .
P1 P 0.81099(16) 0.30151(11) 0.4640(2) 0.0330(4) Uani 1 1 d . . .
P2 P 0.85804(14) 0.46680(11) 0.3251(2) 0.0316(4) Uani 1 1 d . . .
Pt1 Pt 0.54037(2) 0.243630(14) 0.36057(3) 0.03036(10) Uani 1 1 d . . .

loop_
_atom_site_aniso_label
_atom_site_aniso_U_11
_atom_site_aniso_U_22
_atom_site_aniso_U_33
_atom_site_aniso_U_23
_atom_site_aniso_U_13
_atom_site_aniso_U_12
C1 0.035(4) 0.040(4) 0.050(4) -0.001(3) -0.001(3) -0.012(3)
C2 0.028(4) 0.037(4) 0.051(4) -0.002(3) 0.012(3) -0.016(3)
C3 0.016(3) 0.058(4) 0.039(4) -0.003(3) 0.003(3) 0.010(3)
C4 0.032(4) 0.043(4) 0.043(4) -0.006(3) 0.007(3) 0.001(3)
C5 0.030(3) 0.049(4) 0.037(4) -0.007(3) 0.003(3) -0.010(3)
C6 0.036(4) 0.048(4) 0.037(4) -0.023(3) -0.001(3) 0.006(3)
C7 0.043(4) 0.027(3) 0.042(4) -0.001(3) 0.002(3) -0.013(3)
C8 0.040(4) 0.039(4) 0.026(4) -0.002(3) 0.000(3) -0.018(3)
Cl1 0.0340(8) 0.0275(7) 0.0217(7) -0.0027(5) -0.0013(6) -0.0016(6)
N1 0.025(3) 0.047(4) 0.049(3) -0.008(3) -0.004(2) -0.006(3)
N2 0.032(3) 0.030(3) 0.035(3) -0.010(2) -0.004(2) 0.002(2)
O1 0.029(2) 0.048(3) 0.046(3) 0.017(2) 0.001(2) 0.001(2)
O2 0.044(3) 0.043(3) 0.034(3) 0.008(2) -0.013(2) 0.016(2)
O3 0.036(2) 0.031(2) 0.050(3) 0.007(2) 0.013(2) 0.012(2)
O4 0.037(3) 0.047(3) 0.037(3) -0.014(2) 0.004(2) -0.005(2)
O5 0.038(3) 0.047(3) 0.025(2) -0.015(2) -0.007(2) 0.005(2)
O6 0.046(3) 0.051(3) 0.035(3) 0.010(2) -0.011(2) 0.005(2)
O7 0.072(4) 0.045(3) 0.030(3) 0.003(2) -0.006(3) 0.012(3)
P1 0.0295(9) 0.0366(9) 0.0324(8) -0.0045(7) -0.0019(7) 0.0030(7)
P2 0.0253(8) 0.0384(9) 0.0315(9) -0.0016(7) 0.0048(7) -0.0059(7)
Pt1 0.03012(14) 0.02839(14) 0.03145(14) -0.00022(11) -0.00470(9) -0.00266(11)

loop_
_atom_type_symbol
_atom_type_description
_atom_type_scat_dispersion_real
_atom_type_scat_dispersion_imag
_atom_type_scat_source
C C 0.0033 0.0016 'International Tables Vol C Tables 4.2.6.8 and 6.1.1.4'
H H 0.0000 0.0000 'International Tables Vol C Tables 4.2.6.8 and 6.1.1.4'
Cl Cl 0.1484 0.1585 'International Tables Vol C Tables 4.2.6.8 and 6.1.1.4'
N N 0.0061 0.0033 'International Tables Vol C Tables 4.2.6.8 and 6.1.1.4'
O O 0.0106 0.0060 'International Tables Vol C Tables 4.2.6.8 and 6.1.1.4'
Pt Pt -1.7033 8.3905 'International Tables Vol C Tables 4.2.6.8 and 6.1.1.4'
P P 0.1023 0.0942 'International Tables Vol C Tables 4.2.6.8 and 6.1.1.4'
D D 0.0000 0.0000 'International Tables Vol C Tables 4.2.6.8 and 6.1.1.4'

loop_
_geom_angle_atom_site_label_1
_geom_angle_atom_site_label_2
_geom_angle_atom_site_label_3
_geom_angle
_geom_angle_site_symmetry_1
_geom_angle_site_symmetry_3
_geom_angle_publ_flag
C2 C1 N1 120.4(7) . . ?
C2 C1 H1 119.8 . . ?
N1 C1 H1 119.8 . . ?
C1 C2 C3 121.1(6) . . ?
C1 C2 H2 119.5 . . ?
C3 C2 H2 119.5 . . ?
C2 C3 C4 117.3(6) . . ?
C2 C3 H3 121.3 . . ?
C4 C3 H3 121.3 . . ?
C5 C4 C3 121.1(7) . . ?
C5 C4 H4 119.5 . . ?
C3 C4 H4 119.5 . . ?
N1 C5 C4 120.4(6) . . ?
N1 C5 C6 112.8(6) . . ?
C4 C5 C6 126.4(7) . . ?
N2 C6 C5 104.0(5) . . ?
N2 C6 H6A 111.0 . . ?
C5 C6 H6A 111.0 . . ?
N2 C6 H6B 111.0 . . ?
C5 C6 H6B 111.0 . . ?
H6A C6 H6B 109.0 . . ?
C8 C7 N2 104.6(5) . . ?
C8 C7 H7A 110.8 . . ?
N2 C7 H7A 110.8 . . ?
C8 C7 H7B 110.8 . . ?
N2 C7 H7B 110.8 . . ?
H7A C7 H7B 108.9 . . ?
C7 C8 P1 117.8(5) . . ?
C7 C8 P2 111.5(5) . . ?
P1 C8 P2 111.9(4) . . ?
C7 C8 H8 104.7 . . ?
P1 C8 H8 104.7 . . ?
P2 C8 H8 104.7 . . ?
C5 N1 C1 119.6(6) . . ?
C5 N1 Pt1 113.8(4) . . ?
C1 N1 Pt1 126.5(5) . . ?
C6 N2 C7 102.9(5) . . ?
C6 N2 Pt1 109.2(5) . . ?
C7 N2 Pt1 121.1(4) . . ?
C6 N2 D2 108(6) . . ?
C7 N2 D2 108(7) . . ?
Pt1 N2 D2 108(7) . . ?
P1 O1 Pt1 133.1(3) . . ?
P1 O3 D3 110(6) . . ?
P2 O4 D4 119(7) . . ?
P2 O5 D5 119(8) . . ?
D7A O7 D7B 109(10) . . ?
O1 P1 O2 117.8(3) . . ?
O1 P1 O3 107.0(3) . . ?
O2 P1 O3 108.6(3) . . ?
O1 P1 C8 104.6(3) . . ?
O2 P1 C8 106.8(3) . . ?
O3 P1 C8 112.1(3) . . ?
O6 P2 O4 105.4(3) . . ?
O6 P2 O5 111.4(3) . . ?
O4 P2 O5 112.5(3) . . ?
O6 P2 C8 104.5(3) . . ?
O4 P2 C8 103.4(3) . . ?
O5 P2 C8 118.5(3) . . ?
N2 Pt1 N1 79.0(2) . . ?
N2 Pt1 O1 95.7(2) . . ?
N1 Pt1 O1 173.2(2) . . ?
N2 Pt1 Cl1 170.70(18) . . ?
N1 Pt1 Cl1 97.27(18) . . ?
O1 Pt1 Cl1 88.64(15) . . ?

loop_
_geom_bond_atom_site_label_1
_geom_bond_atom_site_label_2
_geom_bond_distance
_geom_bond_site_symmetry_2
_geom_bond_publ_flag
C1 C2 1.338(10) . ?
C1 N1 1.416(9) . ?
C1 H1 0.9300 . ?
C2 C3 1.405(10) . ?
C2 H2 0.9300 . ?
C3 C4 1.409(10) . ?
C3 H3 0.9300 . ?
C4 C5 1.365(10) . ?
C4 H4 0.9300 . ?
C5 N1 1.354(9) . ?
C5 C6 1.496(9) . ?
C6 N2 1.426(9) . ?
C6 H6A 0.9700 . ?
C6 H6B 0.9700 . ?
C7 C8 1.463(11) . ?
C7 N2 1.561(8) . ?
C7 H7A 0.9700 . ?
C7 H7B 0.9700 . ?
C8 P1 1.824(7) . ?
C8 P2 1.866(6) . ?
C8 H8 0.9800 . ?
Cl1 Pt1 2.4415(14) . ?
N1 Pt1 1.994(5) . ?
N2 Pt1 1.976(6) . ?
N2 D2 0.91(12) . ?
O1 P1 1.497(5) . ?
O1 Pt1 2.022(5) . ?
O2 P1 1.500(5) . ?
O3 P1 1.568(5) . ?
O3 D3 0.96(11) . ?
O4 P2 1.554(5) . ?
O4 D4 0.85(11) . ?
O5 P2 1.570(5) . ?
O5 D5 0.85(11) . ?
O6 P2 1.489(5) . ?
O7 D7A 0.85(11) . ?
O7 D7B 0.85(11) . ?

loop_
_geom_torsion_atom_site_label_1
_geom_torsion_atom_site_label_2
_geom_torsion_atom_site_label_3
_geom_torsion_atom_site_label_4
_geom_torsion
_geom_torsion_site_symmetry_1
_geom_torsion_site_symmetry_2
_geom_torsion_site_symmetry_3
_geom_torsion_site_symmetry_4
_geom_torsion_publ_flag
N1 C1 C2 C3 0.6(12) . . . . ?
C1 C2 C3 C4 1.9(12) . . . . ?
C2 C3 C4 C5 -3.8(11) . . . . ?
C3 C4 C5 N1 3.1(11) . . . . ?
C3 C4 C5 C6 -170.2(7) . . . . ?
N1 C5 C6 N2 38.6(9) . . . . ?
C4 C5 C6 N2 -147.7(8) . . . . ?
N2 C7 C8 P1 -79.1(6) . . . . ?
N2 C7 C8 P2 149.4(5) . . . . ?
C4 C5 N1 C1 -0.4(11) . . . . ?
C6 C5 N1 C1 173.8(7) . . . . ?
C4 C5 N1 Pt1 175.3(6) . . . . ?
C6 C5 N1 Pt1 -10.6(8) . . . . ?
C2 C1 N1 C5 -1.4(11) . . . . ?
C2 C1 N1 Pt1 -176.5(6) . . . . ?
C5 C6 N2 C7 -179.1(6) . . . . ?
C5 C6 N2 Pt1 -49.2(7) . . . . ?
C8 C7 N2 C6 -177.2(6) . . . . ?
C8 C7 N2 Pt1 60.7(7) . . . . ?
Pt1 O1 P1 O2 115.4(4) . . . . ?
Pt1 O1 P1 O3 -122.1(4) . . . . ?
Pt1 O1 P1 C8 -3.0(5) . . . . ?
C7 C8 P1 O1 50.4(5) . . . . ?
P2 C8 P1 O1 -178.3(4) . . . . ?
C7 C8 P1 O2 -75.3(5) . . . . ?
P2 C8 P1 O2 56.0(5) . . . . ?
C7 C8 P1 O3 165.9(5) . . . . ?
P2 C8 P1 O3 -62.8(4) . . . . ?
C7 C8 P2 O6 -68.1(5) . . . . ?
P1 C8 P2 O6 157.5(4) . . . . ?
C7 C8 P2 O4 42.0(5) . . . . ?
P1 C8 P2 O4 -92.4(4) . . . . ?
C7 C8 P2 O5 167.2(4) . . . . ?
P1 C8 P2 O5 32.8(5) . . . . ?
C6 N2 Pt1 N1 36.2(4) . . . . ?
C7 N2 Pt1 N1 155.2(6) . . . . ?
C6 N2 Pt1 O1 -139.7(4) . . . . ?
C7 N2 Pt1 O1 -20.6(5) . . . . ?
C5 N1 Pt1 N2 -13.7(5) . . . . ?
C1 N1 Pt1 N2 161.6(7) . . . . ?
C5 N1 Pt1 Cl1 174.9(5) . . . . ?
C1 N1 Pt1 Cl1 -9.7(7) . . . . ?
P1 O1 Pt1 N2 -7.7(5) . . . . ?
P1 O1 Pt1 Cl1 164.0(4) . . . . ?
